data_1546561
loop_
_publ_author_name
'Wang, Zhen'
'Wang, Tianli'
'Yao, Weijun'
'Lu, Yixin'

_publ_section_title
;
 Phosphine-Catalyzed Enantioselective [4 + 2] Annulation of o-Quinone
 Methides with Allene Ketones
;
_journal_name_full 'Organic Letters'
_journal_paper_doi 10.1021/acs.orglett.7b01936
_journal_year 2017
_chemical_absolute_configuration ad
_chemical_formula_moiety 'C24 H20 O5 S'
_chemical_formula_sum 'C24 H20 O5 S'
_chemical_formula_weight 420.46
_space_group_crystal_system monoclinic
_space_group_IT_number 4
_space_group_name_Hall 'P 2yb'
_space_group_name_H-M_alt 'P 1 21 1'
_symmetry_space_group_name_Hall 'P 2yb'
_symmetry_space_group_name_H-M 'P 1 21 1'
_atom_sites_solution_hydrogens geom
_audit_creation_method SHELXL-2014/7
_cell_angle_alpha 90
_cell_angle_beta 92.621(2)
_cell_angle_gamma 90
_cell_formula_units_Z 2
_cell_length_a 5.4465(3)
_cell_length_b 12.4107(7)
_cell_length_c 14.8394(9)
_cell_measurement_reflns_used 1548
_cell_measurement_temperature 100(2)
_cell_measurement_theta_max 36.313
_cell_measurement_theta_min 2.140
_cell_volume 1002.02(10)
_computing_structure_refinement 'SHELXL-2014/7 (Sheldrick, 2014)'
_diffrn_ambient_temperature 100(2)
_diffrn_measured_fraction_theta_full 0.999
_diffrn_measured_fraction_theta_max 0.999
_diffrn_measurement_device_type 'D8 Bruker '
_diffrn_measurement_method 'omega/2theta scan'
_diffrn_radiation_type MoK\a
_diffrn_radiation_wavelength 0.71073
_diffrn_reflns_av_R_equivalents 0.0348
_diffrn_reflns_av_unetI/netI 0.0348
_diffrn_reflns_Laue_measured_fraction_full 0.999
_diffrn_reflns_Laue_measured_fraction_max 0.999
_diffrn_reflns_limit_h_max 9
_diffrn_reflns_limit_h_min -9
_diffrn_reflns_limit_k_max 20
_diffrn_reflns_limit_k_min -20
_diffrn_reflns_limit_l_max 24
_diffrn_reflns_limit_l_min -24
_diffrn_reflns_number 46026
_diffrn_reflns_point_group_measured_fraction_full 0.999
_diffrn_reflns_point_group_measured_fraction_max 0.997
_diffrn_reflns_theta_full 25.242
_diffrn_reflns_theta_max 36.313
_diffrn_reflns_theta_min 2.140
_exptl_absorpt_coefficient_mu 0.196
_exptl_absorpt_correction_T_max 0.947
_exptl_absorpt_correction_T_min 0.938
_exptl_absorpt_correction_type multi-scan
_exptl_absorpt_process_details Sadabs
_exptl_crystal_colour colorless
_exptl_crystal_density_diffrn 1.394
_exptl_crystal_description 'prism frag'
_exptl_crystal_F_000 440
_exptl_crystal_size_max 0.332
_exptl_crystal_size_mid 0.323
_exptl_crystal_size_min 0.279
_refine_diff_density_max 0.340
_refine_diff_density_min -0.268
_refine_diff_density_rms 0.060
_refine_ls_abs_structure_details
;
 Flack x determined using 3546 quotients [(I+)-(I-)]/[(I+)+(I-)]
 (Parsons, Flack and Wagner, Acta Cryst. B69 (2013) 249-259).
;
_refine_ls_abs_structure_Flack 0.019(14)
_refine_ls_extinction_method none
_refine_ls_goodness_of_fit_ref 1.059
_refine_ls_hydrogen_treatment constr
_refine_ls_matrix_type full
_refine_ls_number_parameters 273
_refine_ls_number_reflns 9671
_refine_ls_number_restraints 1
_refine_ls_restrained_S_all 1.059
_refine_ls_R_factor_all 0.0479
_refine_ls_R_factor_gt 0.0358
_refine_ls_shift/su_max 0.001
_refine_ls_shift/su_mean 0.000
_refine_ls_structure_factor_coef Fsqd
_refine_ls_weighting_details 'w=1/[\s^2^(Fo^2^)+(0.0495P)^2^+0.0946P] where P=(Fo^2^+2Fc^2^)/3'
_refine_ls_weighting_scheme calc
_refine_ls_wR_factor_gt 0.0870
_refine_ls_wR_factor_ref 0.0920
_reflns_Friedel_coverage 0.926
_reflns_Friedel_fraction_full 0.999
_reflns_Friedel_fraction_max 0.994
_reflns_number_gt 8381
_reflns_number_total 9671
_reflns_threshold_expression 'I > 2\s(I)'
_cod_data_source_file ol7b01936_si_003.cif
_cod_data_source_block F570
_cod_database_code 1546561
_shelx_space_group_comment
;
The symmetry employed for this shelxl refinement is uniquely defined
by the following loop, which should always be used as a source of
symmetry information in preference to the above space-group names.
They are only intended as comments.
;
_shelx_estimated_absorpt_t_min 0.938
_shelx_estimated_absorpt_t_max 0.947

loop_
_space_group_symop_operation_xyz
'x, y, z'
'-x, y+1/2, -z'

loop_
_atom_site_label
_atom_site_type_symbol
_atom_site_fract_x
_atom_site_fract_y
_atom_site_fract_z
_atom_site_U_iso_or_equiv
_atom_site_adp_type
_atom_site_occupancy
_atom_site_site_symmetry_order
_atom_site_calc_flag
_atom_site_refinement_flags_posn
_atom_site_refinement_flags_adp
S1 S 1.23819(7) 0.77513(3) 0.99978(3) 0.02098(8) Uani 1 1 d . .
O1 O -0.1381(2) 0.49023(9) 0.45447(8) 0.0185(2) Uani 1 1 d . .
O2 O -0.1551(2) 0.67710(9) 0.44372(8) 0.0228(2) Uani 1 1 d . .
O3 O 0.5449(2) 0.72901(9) 0.64691(8) 0.0199(2) Uani 1 1 d . .
O4 O 1.1232(2) 0.64557(10) 0.83914(8) 0.0222(2) Uani 1 1 d . .
O5 O 0.4944(2) 0.08700(9) 0.82508(8) 0.0206(2) Uani 1 1 d . .
C1 C -0.2606(3) 0.57871(12) 0.40949(10) 0.0180(3) Uani 1 1 d . .
H1A H -0.2405 0.5738 0.3437 0.022 Uiso 1 1 calc R U
H1B H -0.4384 0.5767 0.4205 0.022 Uiso 1 1 calc R U
C2 C 0.0413(3) 0.64691(12) 0.49939(9) 0.0153(2) Uani 1 1 d . .
C3 C 0.0544(2) 0.53530(11) 0.50468(9) 0.0135(2) Uani 1 1 d . .
C4 C 0.2315(3) 0.48335(11) 0.55778(9) 0.0130(2) Uani 1 1 d . .
H4 H 0.2397 0.4069 0.5603 0.016 Uiso 1 1 calc R U
C5 C 0.3999(2) 0.54798(11) 0.60822(9) 0.0126(2) Uani 1 1 d . .
C6 C 0.3814(3) 0.65959(11) 0.60162(9) 0.0146(2) Uani 1 1 d . .
C7 C 0.2023(3) 0.71272(12) 0.54696(10) 0.0174(3) Uani 1 1 d . .
H7 H 0.1933 0.7890 0.5432 0.021 Uiso 1 1 calc R U
C8 C 0.6027(3) 0.50161(11) 0.66984(9) 0.0131(2) Uani 1 1 d . .
H8 H 0.7575 0.5001 0.6361 0.016 Uiso 1 1 calc R U
C9 C 0.6398(3) 0.57995(11) 0.74978(9) 0.0158(2) Uani 1 1 d . .
H9A H 0.4906 0.5801 0.7855 0.019 Uiso 1 1 calc R U
H9B H 0.7793 0.5549 0.7895 0.019 Uiso 1 1 calc R U
C10 C 0.6898(3) 0.69168(11) 0.71859(9) 0.0151(2) Uani 1 1 d . .
C11 C 0.8476(3) 0.76348(12) 0.75696(9) 0.0158(2) Uani 1 1 d . .
C12 C 1.0054(3) 0.73023(11) 0.83623(9) 0.0152(2) Uani 1 1 d . .
C13 C 1.0193(3) 0.80206(11) 0.91518(9) 0.0149(2) Uani 1 1 d . .
C14 C 0.8718(3) 0.88796(12) 0.93765(9) 0.0172(2) Uani 1 1 d . .
H14 H 0.7394 0.9145 0.9001 0.021 Uiso 1 1 calc R U
C15 C 0.9420(3) 0.93173(13) 1.02344(10) 0.0214(3) Uani 1 1 d . .
H15 H 0.8619 0.9911 1.0498 0.026 Uiso 1 1 calc R U
C16 C 1.1371(3) 0.87902(14) 1.06356(10) 0.0228(3) Uani 1 1 d . .
H16 H 1.2091 0.8980 1.1209 0.027 Uiso 1 1 calc R U
C17 C 0.8621(4) 0.87725(13) 0.72159(11) 0.0248(3) Uani 1 1 d . .
H17A H 0.8663 0.8757 0.6556 0.037 Uiso 1 1 calc R U
H17B H 1.0116 0.9119 0.7468 0.037 Uiso 1 1 calc R U
H17C H 0.7179 0.9179 0.7393 0.037 Uiso 1 1 calc R U
C18 C 0.5563(2) 0.38942(10) 0.70510(8) 0.0121(2) Uani 1 1 d . .
C19 C 0.3603(3) 0.36864(11) 0.75996(9) 0.0143(2) Uani 1 1 d . .
H19 H 0.2434 0.4238 0.7694 0.017 Uiso 1 1 calc R U
C20 C 0.3325(2) 0.26878(12) 0.80112(9) 0.0146(2) Uani 1 1 d . .
H20 H 0.1984 0.2562 0.8385 0.017 Uiso 1 1 calc R U
C21 C 0.5028(3) 0.18751(11) 0.78699(9) 0.0139(2) Uani 1 1 d . .
C22 C 0.6958(3) 0.20565(11) 0.73049(10) 0.0152(2) Uani 1 1 d . .
H22 H 0.8098 0.1498 0.7195 0.018 Uiso 1 1 calc R U
C23 C 0.7208(3) 0.30595(11) 0.69028(9) 0.0137(2) Uani 1 1 d . .
H23 H 0.8529 0.3179 0.6519 0.016 Uiso 1 1 calc R U
C24 C 0.3100(3) 0.06923(13) 0.88873(12) 0.0236(3) Uani 1 1 d . .
H24A H 0.3319 0.1207 0.9385 0.035 Uiso 1 1 calc R U
H24B H 0.3245 -0.0044 0.9123 0.035 Uiso 1 1 calc R U
H24C H 0.1471 0.0791 0.8591 0.035 Uiso 1 1 calc R U

loop_
_atom_site_aniso_label
_atom_site_aniso_U_11
_atom_site_aniso_U_22
_atom_site_aniso_U_33
_atom_site_aniso_U_23
_atom_site_aniso_U_13
_atom_site_aniso_U_12
S1 0.02323(17) 0.02006(16) 0.01890(15) 0.00048(13) -0.00699(12) 0.00005(13)
O1 0.0190(5) 0.0158(5) 0.0200(5) 0.0019(4) -0.0078(4) -0.0002(4)
O2 0.0252(6) 0.0166(5) 0.0254(6) 0.0027(4) -0.0115(5) 0.0030(4)
O3 0.0285(6) 0.0129(4) 0.0172(5) 0.0023(4) -0.0087(4) -0.0044(4)
O4 0.0211(5) 0.0181(5) 0.0268(6) -0.0036(4) -0.0034(4) 0.0032(4)
O5 0.0240(5) 0.0115(4) 0.0264(5) 0.0061(4) 0.0032(4) 0.0004(4)
C1 0.0186(6) 0.0188(6) 0.0162(6) 0.0026(5) -0.0045(5) 0.0014(5)
C2 0.0179(6) 0.0148(6) 0.0130(5) 0.0026(4) -0.0016(4) 0.0029(5)
C3 0.0153(6) 0.0134(5) 0.0117(5) 0.0005(4) -0.0010(4) -0.0002(4)
C4 0.0148(5) 0.0117(5) 0.0123(5) 0.0014(4) -0.0008(4) 0.0003(4)
C5 0.0154(5) 0.0108(5) 0.0115(5) 0.0015(4) -0.0006(4) 0.0004(4)
C6 0.0195(6) 0.0117(5) 0.0123(5) 0.0006(4) -0.0022(5) -0.0007(4)
C7 0.0241(7) 0.0116(5) 0.0160(6) 0.0013(4) -0.0039(5) 0.0020(5)
C8 0.0143(5) 0.0125(5) 0.0124(5) 0.0022(4) -0.0009(4) -0.0004(4)
C9 0.0208(6) 0.0136(5) 0.0127(5) 0.0022(4) -0.0031(4) -0.0039(5)
C10 0.0197(6) 0.0133(5) 0.0119(5) 0.0005(4) -0.0016(4) -0.0008(5)
C11 0.0213(6) 0.0132(6) 0.0127(5) 0.0003(4) -0.0007(4) -0.0023(5)
C12 0.0158(6) 0.0151(6) 0.0147(5) -0.0008(4) -0.0003(4) -0.0031(5)
C13 0.0153(5) 0.0151(6) 0.0139(5) 0.0006(4) -0.0020(4) -0.0027(4)
C14 0.0187(6) 0.0180(6) 0.0148(5) -0.0008(5) 0.0001(5) -0.0018(5)
C15 0.0271(7) 0.0197(7) 0.0177(6) -0.0028(5) 0.0037(5) -0.0019(6)
C16 0.0313(8) 0.0224(7) 0.0142(6) -0.0019(5) -0.0028(5) -0.0061(6)
C17 0.0414(9) 0.0149(6) 0.0176(6) 0.0015(5) -0.0040(6) -0.0082(6)
C18 0.0130(5) 0.0117(5) 0.0115(5) 0.0014(4) -0.0016(4) 0.0000(4)
C19 0.0131(5) 0.0121(5) 0.0178(6) 0.0021(4) 0.0015(4) 0.0017(4)
C20 0.0142(5) 0.0129(5) 0.0167(5) 0.0020(5) 0.0016(4) -0.0001(5)
C21 0.0165(6) 0.0103(5) 0.0148(5) 0.0011(4) -0.0017(4) -0.0007(4)
C22 0.0152(6) 0.0127(5) 0.0178(6) -0.0007(4) 0.0003(4) 0.0024(4)
C23 0.0136(5) 0.0135(5) 0.0142(5) -0.0001(4) 0.0008(4) -0.0002(4)
C24 0.0243(7) 0.0173(7) 0.0294(8) 0.0092(6) 0.0024(6) -0.0036(5)

loop_
_atom_type_symbol
_atom_type_description
_atom_type_scat_dispersion_real
_atom_type_scat_dispersion_imag
_atom_type_scat_source
C C 0.0033 0.0016 'International Tables Vol C Tables 4.2.6.8 and 6.1.1.4'
H H 0.0000 0.0000 'International Tables Vol C Tables 4.2.6.8 and 6.1.1.4'
O O 0.0106 0.0060 'International Tables Vol C Tables 4.2.6.8 and 6.1.1.4'
S S 0.1246 0.1234 'International Tables Vol C Tables 4.2.6.8 and 6.1.1.4'

loop_
_geom_angle_atom_site_label_1
_geom_angle_atom_site_label_2
_geom_angle_atom_site_label_3
_geom_angle
C16 S1 C13 91.58(8)
C3 O1 C1 105.51(11)
C2 O2 C1 105.63(11)
C10 O3 C6 119.82(11)
C21 O5 C24 116.84(12)
O2 C1 O1 108.49(11)
O2 C1 H1A 110.0
O1 C1 H1A 110.0
O2 C1 H1B 110.0
O1 C1 H1B 110.0
H1A C1 H1B 108.4
C7 C2 O2 127.56(13)
C7 C2 C3 122.38(13)
O2 C2 C3 110.02(13)
O1 C3 C4 127.99(12)
O1 C3 C2 109.80(12)
C4 C3 C2 122.11(13)
C3 C4 C5 117.36(12)
C3 C4 H4 121.3
C5 C4 H4 121.3
C6 C5 C4 119.10(12)
C6 C5 C8 117.96(12)
C4 C5 C8 122.94(11)
O3 C6 C5 122.69(13)
O3 C6 C7 113.64(12)
C5 C6 C7 123.64(13)
C2 C7 C6 115.39(13)
C2 C7 H7 122.3
C6 C7 H7 122.3
C18 C8 C5 115.45(11)
C18 C8 C9 109.44(11)
C5 C8 C9 106.95(11)
C18 C8 H8 108.3
C5 C8 H8 108.3
C9 C8 H8 108.3
C10 C9 C8 111.56(11)
C10 C9 H9A 109.3
C8 C9 H9A 109.3
C10 C9 H9B 109.3
C8 C9 H9B 109.3
H9A C9 H9B 108.0
C11 C10 O3 115.89(12)
C11 C10 C9 127.33(13)
O3 C10 C9 116.55(12)
C10 C11 C12 119.13(13)
C10 C11 C17 120.97(13)
C12 C11 C17 119.88(13)
O4 C12 C13 118.79(13)
O4 C12 C11 123.20(13)
C13 C12 C11 118.01(12)
C14 C13 C12 130.48(13)
C14 C13 S1 111.30(10)
C12 C13 S1 118.09(11)
C13 C14 C15 112.03(14)
C13 C14 H14 124.0
C15 C14 H14 124.0
C16 C15 C14 112.38(14)
C16 C15 H15 123.8
C14 C15 H15 123.8
C15 C16 S1 112.70(12)
C15 C16 H16 123.6
S1 C16 H16 123.6
C11 C17 H17A 109.5
C11 C17 H17B 109.5
H17A C17 H17B 109.5
C11 C17 H17C 109.5
H17A C17 H17C 109.5
H17B C17 H17C 109.5
C23 C18 C19 117.97(12)
C23 C18 C8 120.71(12)
C19 C18 C8 121.08(12)
C20 C19 C18 121.46(13)
C20 C19 H19 119.3
C18 C19 H19 119.3
C21 C20 C19 119.44(12)
C21 C20 H20 120.3
C19 C20 H20 120.3
O5 C21 C22 115.84(12)
O5 C21 C20 124.17(13)
C22 C21 C20 119.99(12)
C23 C22 C21 119.66(12)
C23 C22 H22 120.2
C21 C22 H22 120.2
C22 C23 C18 121.45(12)
C22 C23 H23 119.3
C18 C23 H23 119.3
O5 C24 H24A 109.5
O5 C24 H24B 109.5
H24A C24 H24B 109.5
O5 C24 H24C 109.5
H24A C24 H24C 109.5
H24B C24 H24C 109.5

loop_
_geom_bond_atom_site_label_1
_geom_bond_atom_site_label_2
_geom_bond_distance
S1 C16 1.7056(18)
S1 C13 1.7242(14)
O1 C3 1.3769(17)
O1 C1 1.4336(18)
O2 C2 1.3736(18)
O2 C1 1.4328(19)
O3 C10 1.3754(17)
O3 C6 1.3901(18)
O4 C12 1.2307(19)
O5 C21 1.3711(17)
O5 C24 1.4267(19)
C1 H1A 0.9900
C1 H1B 0.9900
C2 C7 1.370(2)
C2 C3 1.3890(19)
C3 C4 1.3777(19)
C4 C5 1.4077(19)
C4 H4 0.9500
C5 C6 1.3919(18)
C5 C8 1.5149(18)
C6 C7 1.404(2)
C7 H7 0.9500
C8 C18 1.5127(18)
C8 C9 1.540(2)
C8 H8 1.0000
C9 C10 1.4909(19)
C9 H9A 0.9900
C9 H9B 0.9900
C10 C11 1.3463(19)
C11 C12 1.483(2)
C11 C17 1.510(2)
C12 C13 1.471(2)
C13 C14 1.385(2)
C14 C15 1.420(2)
C14 H14 0.9500
C15 C16 1.361(2)
C15 H15 0.9500
C16 H16 0.9500
C17 H17A 0.9800
C17 H17B 0.9800
C17 H17C 0.9800
C18 C23 1.3937(18)
C18 C19 1.3955(19)
C19 C20 1.3930(19)
C19 H19 0.9500
C20 C21 1.393(2)
C20 H20 0.9500
C21 C22 1.392(2)
C22 C23 1.3898(19)
C22 H22 0.9500
C23 H23 0.9500
C24 H24A 0.9800
C24 H24B 0.9800
C24 H24C 0.9800

loop_
_geom_torsion_atom_site_label_1
_geom_torsion_atom_site_label_2
_geom_torsion_atom_site_label_3
_geom_torsion_atom_site_label_4
_geom_torsion
C2 O2 C1 O1 6.48(16)
C3 O1 C1 O2 -7.49(15)
C1 O2 C2 C7 179.08(15)
C1 O2 C2 C3 -2.99(17)
C1 O1 C3 C4 -177.80(14)
C1 O1 C3 C2 5.67(16)
C7 C2 C3 O1 176.31(13)
O2 C2 C3 O1 -1.74(18)
C7 C2 C3 C4 -0.5(2)
O2 C2 C3 C4 -178.51(13)
O1 C3 C4 C5 -175.37(13)
C2 C3 C4 C5 0.8(2)
C3 C4 C5 C6 -0.6(2)
C3 C4 C5 C8 179.55(13)
C10 O3 C6 C5 -17.8(2)
C10 O3 C6 C7 164.04(13)
C4 C5 C6 O3 -177.92(13)
C8 C5 C6 O3 2.0(2)
C4 C5 C6 C7 0.0(2)
C8 C5 C6 C7 179.94(13)
O2 C2 C7 C6 177.61(15)
C3 C2 C7 C6 -0.1(2)
O3 C6 C7 C2 178.41(13)
C5 C6 C7 C2 0.3(2)
C6 C5 C8 C18 155.56(13)
C4 C5 C8 C18 -24.55(18)
C6 C5 C8 C9 33.53(16)
C4 C5 C8 C9 -146.58(13)
C18 C8 C9 C10 179.22(12)
C5 C8 C9 C10 -55.06(15)
C6 O3 C10 C11 178.23(13)
C6 O3 C10 C9 -6.8(2)
C8 C9 C10 C11 -141.60(15)
C8 C9 C10 O3 44.06(18)
O3 C10 C11 C12 178.37(13)
C9 C10 C11 C12 4.0(2)
O3 C10 C11 C17 -0.4(2)
C9 C10 C11 C17 -174.81(15)
C10 C11 C12 O4 47.4(2)
C17 C11 C12 O4 -133.83(16)
C10 C11 C12 C13 -132.15(14)
C17 C11 C12 C13 46.66(19)
O4 C12 C13 C14 -164.79(15)
C11 C12 C13 C14 14.7(2)
O4 C12 C13 S1 10.66(18)
C11 C12 C13 S1 -169.82(10)
C16 S1 C13 C14 -0.98(12)
C16 S1 C13 C12 -177.26(12)
C12 C13 C14 C15 176.49(15)
S1 C13 C14 C15 0.80(16)
C13 C14 C15 C16 -0.1(2)
C14 C15 C16 S1 -0.63(19)
C13 S1 C16 C15 0.92(13)
C5 C8 C18 C23 123.10(14)
C9 C8 C18 C23 -116.21(14)
C5 C8 C18 C19 -62.65(17)
C9 C8 C18 C19 58.03(17)
C23 C18 C19 C20 1.9(2)
C8 C18 C19 C20 -172.53(13)
C18 C19 C20 C21 -0.3(2)
C24 O5 C21 C22 175.18(13)
C24 O5 C21 C20 -5.4(2)
C19 C20 C21 O5 179.14(13)
C19 C20 C21 C22 -1.4(2)
O5 C21 C22 C23 -178.88(13)
C20 C21 C22 C23 1.6(2)
C21 C22 C23 C18 -0.1(2)
C19 C18 C23 C22 -1.6(2)
C8 C18 C23 C22 172.77(13)
